data_2227224
loop_
_publ_author_name
'Khan, Islam Ullah'
'Ahmad, Waqar'
'Arshad, Muhammad Nadeem'
'Sharif, Shahzad'
'Ahmed, Jamil'

_publ_section_title
;
 <i>N</i>-Benzyl-<i>N</i>-ethyl-4-methylbenzenesulfonamide
;
_journal_coeditor_code BT5337
_journal_issue 10
_journal_name_full 'Acta Crystallographica Section E'
_journal_page_first o2507
_journal_paper_doi 10.1107/S1600536810035105
_journal_volume 66
_journal_year 2010
_chemical_formula_iupac 'C16 H19 N O2 S'
_chemical_formula_moiety 'C16 H19 N O2 S'
_chemical_formula_sum 'C16 H19 N O2 S'
_chemical_formula_weight 289.38
_chemical_name_systematic
;
<i>N</i>-Benzyl-<i>N</i>-ethyl-4-methylbenzenesulfonamide
;
_space_group_IT_number 14
_symmetry_cell_setting monoclinic
_symmetry_space_group_name_Hall '-P 2ybc'
_symmetry_space_group_name_H-M 'P 1 21/c 1'
_atom_sites_solution_hydrogens geom
_atom_sites_solution_primary direct
_atom_sites_solution_secondary difmap
_audit_creation_method SHELXL-97
_cell_angle_alpha 90.00
_cell_angle_beta 117.6890(10)
_cell_angle_gamma 90.00
_cell_formula_units_Z 4
_cell_length_a 8.8144(3)
_cell_length_b 19.7677(6)
_cell_length_c 9.8914(4)
_cell_measurement_reflns_used 3170
_cell_measurement_temperature 296(2)
_cell_measurement_theta_max 21.99
_cell_measurement_theta_min 2.54
_cell_volume 1526.11(9)
_computing_cell_refinement 'SAINT (Bruker, 2007)'
_computing_data_collection 'APEX2 (Bruker, 2007)'
_computing_data_reduction 'SAINT (Bruker, 2007)'
_computing_molecular_graphics 'ORTEP-3 for Windows (Farrugia, 1997) and PLATON (Spek, 2009)'
_computing_publication_material 'WinGX (Farrugia, 1999) and PLATON (Spek, 2009)'
_computing_structure_refinement 'SHELXL97 (Sheldrick, 2008)'
_computing_structure_solution 'SHELXS97 (Sheldrick, 2008)'
_diffrn_ambient_temperature 296(2)
_diffrn_measured_fraction_theta_full 0.996
_diffrn_measured_fraction_theta_max 0.996
_diffrn_measurement_device_type 'Bruker Kappa APEXII CCD'
_diffrn_measurement_method '\f and \w scans'
_diffrn_radiation_monochromator graphite
_diffrn_radiation_source 'fine-focus sealed tube'
_diffrn_radiation_type MoK\a
_diffrn_radiation_wavelength 0.71073
_diffrn_reflns_av_R_equivalents 0.0356
_diffrn_reflns_av_sigmaI/netI 0.0381
_diffrn_reflns_limit_h_max 11
_diffrn_reflns_limit_h_min -11
_diffrn_reflns_limit_k_max 24
_diffrn_reflns_limit_k_min -25
_diffrn_reflns_limit_l_max 12
_diffrn_reflns_limit_l_min -11
_diffrn_reflns_number 13763
_diffrn_reflns_theta_full 27.50
_diffrn_reflns_theta_max 27.50
_diffrn_reflns_theta_min 3.29
_diffrn_standards_number 0
_exptl_absorpt_coefficient_mu 0.213
_exptl_absorpt_correction_T_max 0.9607
_exptl_absorpt_correction_T_min 0.9178
_exptl_absorpt_correction_type multi-scan
_exptl_absorpt_process_details '(SADABS; Bruker, 2007)'
_exptl_crystal_colour colorless
_exptl_crystal_density_diffrn 1.259
_exptl_crystal_density_method 'not measured'
_exptl_crystal_description needle
_exptl_crystal_F_000 616
_exptl_crystal_size_max 0.41
_exptl_crystal_size_mid 0.25
_exptl_crystal_size_min 0.19
_refine_diff_density_max 0.210
_refine_diff_density_min -0.205
_refine_ls_extinction_method none
_refine_ls_goodness_of_fit_ref 1.016
_refine_ls_hydrogen_treatment constr
_refine_ls_matrix_type full
_refine_ls_number_parameters 183
_refine_ls_number_reflns 3489
_refine_ls_number_restraints 0
_refine_ls_restrained_S_all 1.016
_refine_ls_R_factor_all 0.0857
_refine_ls_R_factor_gt 0.0461
_refine_ls_shift/su_max 0.000
_refine_ls_shift/su_mean 0.000
_refine_ls_structure_factor_coef Fsqd
_refine_ls_weighting_details 'calc w=1/[\s^2^(Fo^2^)+(0.0529P)^2^+0.2532P] where P=(Fo^2^+2Fc^2^)/3'
_refine_ls_weighting_scheme calc
_refine_ls_wR_factor_gt 0.1068
_refine_ls_wR_factor_ref 0.1254
_reflns_number_gt 2168
_reflns_number_total 3489
_reflns_threshold_expression I>2\s(I)
_cod_data_source_file bt5337.cif
_cod_data_source_block I
_cod_original_sg_symbol_H-M 'P 21/c'
_cod_database_code 2227224
_cod_database_fobs_code 2227224

loop_
_symmetry_equiv_pos_as_xyz
'x, y, z'
'-x, y+1/2, -z+1/2'
'-x, -y, -z'
'x, -y-1/2, z-1/2'

loop_
_atom_site_type_symbol
_atom_site_label
_atom_site_fract_x
_atom_site_fract_y
_atom_site_fract_z
_atom_site_U_iso_or_equiv
_atom_site_adp_type
_atom_site_calc_flag
_atom_site_refinement_flags
_atom_site_occupancy
_atom_site_disorder_assembly
_atom_site_disorder_group
S S1 0.70800(8) 0.37535(3) 0.46668(7) 0.0682(2) Uani d . 1 . .
O O1 0.6074(2) 0.39018(8) 0.30736(18) 0.0865(5) Uani d . 1 . .
O O2 0.8768(2) 0.40136(9) 0.5483(2) 0.1020(6) Uani d . 1 . .
N N1 0.7241(2) 0.29352(8) 0.48024(18) 0.0612(4) Uani d . 1 . .
C C1 0.5929(2) 0.40249(9) 0.5623(2) 0.0517(5) Uani d . 1 . .
C C2 0.4177(3) 0.40689(11) 0.4843(2) 0.0692(6) Uani d . 1 . .
H H2 0.3605 0.3980 0.3801 0.083 Uiso calc R 1 . .
C C3 0.3266(3) 0.42449(12) 0.5602(3) 0.0716(6) Uani d . 1 . .
H H3 0.2078 0.4270 0.5063 0.086 Uiso calc R 1 . .
C C4 0.4073(3) 0.43849(9) 0.7140(2) 0.0581(5) Uani d . 1 . .
C C5 0.5832(3) 0.43392(10) 0.7901(2) 0.0618(5) Uani d . 1 . .
H H5 0.6405 0.4431 0.8942 0.074 Uiso calc R 1 . .
C C6 0.6766(3) 0.41622(10) 0.7163(2) 0.0599(5) Uani d . 1 . .
H H6 0.7954 0.4135 0.7701 0.072 Uiso calc R 1 . .
C C7 0.3065(3) 0.45867(12) 0.7953(3) 0.0836(7) Uani d . 1 . .
H H7A 0.3692 0.4465 0.9011 0.125 Uiso calc R 1 . .
H H7B 0.1981 0.4358 0.7501 0.125 Uiso calc R 1 . .
H H7C 0.2880 0.5067 0.7867 0.125 Uiso calc R 1 . .
C C8 0.8382(3) 0.26352(12) 0.6291(2) 0.0743(6) Uani d . 1 . .
H H8A 0.7710 0.2490 0.6785 0.089 Uiso calc R 1 . .
H H8B 0.9191 0.2974 0.6934 0.089 Uiso calc R 1 . .
C C9 0.9347(2) 0.20401(10) 0.6128(2) 0.0564(5) Uani d . 1 . .
C C10 1.0400(3) 0.21151(12) 0.5454(2) 0.0667(6) Uani d . 1 . .
H H10 1.0521 0.2537 0.5099 0.080 Uiso calc R 1 . .
C C11 1.1276(3) 0.15629(14) 0.5306(3) 0.0765(7) Uani d . 1 . .
H H11 1.1990 0.1617 0.4856 0.092 Uiso calc R 1 . .
C C12 1.1105(3) 0.09461(13) 0.5810(3) 0.0761(7) Uani d . 1 . .
H H12 1.1692 0.0578 0.5697 0.091 Uiso calc R 1 . .
C C13 1.0084(3) 0.08631(12) 0.6478(3) 0.0735(6) Uani d . 1 . .
H H13 0.9975 0.0439 0.6830 0.088 Uiso calc R 1 . .
C C14 0.9203(3) 0.14070(12) 0.6639(2) 0.0667(6) Uani d . 1 . .
H H14 0.8502 0.1346 0.7098 0.080 Uiso calc R 1 . .
C C15 0.5806(3) 0.25212(11) 0.3735(2) 0.0660(6) Uani d . 1 . .
H H15A 0.6267 0.2131 0.3454 0.079 Uiso calc R 1 . .
H H15B 0.5157 0.2783 0.2814 0.079 Uiso calc R 1 . .
C C16 0.4591(3) 0.22731(13) 0.4301(3) 0.0914(8) Uani d . 1 . .
H H16A 0.3641 0.2047 0.3487 0.137 Uiso calc R 1 . .
H H16B 0.4178 0.2650 0.4648 0.137 Uiso calc R 1 . .
H H16C 0.5177 0.1963 0.5130 0.137 Uiso calc R 1 . .

loop_
_atom_site_aniso_label
_atom_site_aniso_U_11
_atom_site_aniso_U_22
_atom_site_aniso_U_33
_atom_site_aniso_U_12
_atom_site_aniso_U_13
_atom_site_aniso_U_23
S1 0.0794(4) 0.0589(3) 0.0904(4) -0.0003(3) 0.0599(3) -0.0035(3)
O1 0.1339(15) 0.0741(10) 0.0837(11) 0.0164(9) 0.0777(11) 0.0182(8)
O2 0.0814(11) 0.0933(13) 0.1601(17) -0.0224(10) 0.0802(12) -0.0314(12)
N1 0.0701(11) 0.0557(10) 0.0617(10) 0.0093(8) 0.0339(9) -0.0037(8)
C1 0.0571(11) 0.0439(10) 0.0604(12) 0.0018(8) 0.0325(10) -0.0018(9)
C2 0.0655(14) 0.0854(16) 0.0522(11) 0.0167(11) 0.0236(11) -0.0053(10)
C3 0.0549(12) 0.0855(16) 0.0723(14) 0.0125(11) 0.0278(11) -0.0083(12)
C4 0.0703(13) 0.0458(11) 0.0710(13) 0.0002(9) 0.0436(11) -0.0032(9)
C5 0.0741(14) 0.0562(12) 0.0551(11) -0.0053(10) 0.0300(11) -0.0099(9)
C6 0.0533(11) 0.0537(12) 0.0702(13) -0.0035(9) 0.0266(10) -0.0108(10)
C7 0.1066(19) 0.0724(15) 0.1055(18) -0.0004(13) 0.0777(16) -0.0079(13)
C8 0.0868(16) 0.0822(16) 0.0593(13) 0.0194(13) 0.0386(12) -0.0065(11)
C9 0.0559(11) 0.0698(13) 0.0473(10) 0.0052(10) 0.0272(9) -0.0012(9)
C10 0.0695(13) 0.0730(14) 0.0675(13) 0.0003(11) 0.0402(12) 0.0072(11)
C11 0.0620(13) 0.1046(19) 0.0791(15) 0.0116(13) 0.0465(12) 0.0010(14)
C12 0.0651(14) 0.0816(17) 0.0751(15) 0.0202(12) 0.0269(12) -0.0006(13)
C13 0.0690(14) 0.0671(15) 0.0748(15) 0.0079(11) 0.0253(12) 0.0121(11)
C14 0.0596(12) 0.0867(16) 0.0601(12) 0.0024(11) 0.0332(11) 0.0094(11)
C15 0.0831(15) 0.0625(13) 0.0650(13) 0.0064(11) 0.0450(12) 0.0010(10)
C16 0.107(2) 0.0864(18) 0.108(2) -0.0098(15) 0.0732(18) -0.0064(14)

loop_
_atom_type_symbol
_atom_type_description
_atom_type_scat_dispersion_real
_atom_type_scat_dispersion_imag
_atom_type_scat_source
C C 0.0033 0.0016 'International Tables Vol C Tables 4.2.6.8 and 6.1.1.4'
H H 0.0000 0.0000 'International Tables Vol C Tables 4.2.6.8 and 6.1.1.4'
N N 0.0061 0.0033 'International Tables Vol C Tables 4.2.6.8 and 6.1.1.4'
O O 0.0106 0.0060 'International Tables Vol C Tables 4.2.6.8 and 6.1.1.4'
S S 0.1246 0.1234 'International Tables Vol C Tables 4.2.6.8 and 6.1.1.4'

loop_
_geom_angle_atom_site_label_1
_geom_angle_atom_site_label_2
_geom_angle_atom_site_label_3
_geom_angle_site_symmetry_1
_geom_angle_site_symmetry_3
_geom_angle
_geom_angle_publ_flag
O2 S1 O1 . . 120.04(11) ?
O2 S1 N1 . . 106.58(10) ?
O1 S1 N1 . . 106.27(9) ?
O2 S1 C1 . . 107.28(10) ?
O1 S1 C1 . . 108.16(10) ?
N1 S1 C1 . . 108.01(9) ?
C15 N1 C8 . . 117.21(18) ?
C15 N1 S1 . . 118.93(14) ?
C8 N1 S1 . . 118.57(14) ?
C2 C1 C6 . . 119.62(18) ?
C2 C1 S1 . . 119.75(15) ?
C6 C1 S1 . . 120.56(15) ?
C1 C2 C3 . . 119.99(19) ?
C1 C2 H2 . . 120.0 ?
C3 C2 H2 . . 120.0 ?
C2 C3 C4 . . 121.5(2) ?
C2 C3 H3 . . 119.3 ?
C4 C3 H3 . . 119.3 ?
C3 C4 C5 . . 117.64(18) ?
C3 C4 C7 . . 121.0(2) ?
C5 C4 C7 . . 121.4(2) ?
C6 C5 C4 . . 121.76(19) ?
C6 C5 H5 . . 119.1 ?
C4 C5 H5 . . 119.1 ?
C5 C6 C1 . . 119.52(19) ?
C5 C6 H6 . . 120.2 ?
C1 C6 H6 . . 120.2 ?
C4 C7 H7A . . 109.5 ?
C4 C7 H7B . . 109.5 ?
H7A C7 H7B . . 109.5 ?
C4 C7 H7C . . 109.5 ?
H7A C7 H7C . . 109.5 ?
H7B C7 H7C . . 109.5 ?
N1 C8 C9 . . 111.52(15) ?
N1 C8 H8A . . 109.3 ?
C9 C8 H8A . . 109.3 ?
N1 C8 H8B . . 109.3 ?
C9 C8 H8B . . 109.3 ?
H8A C8 H8B . . 108.0 ?
C14 C9 C10 . . 118.19(19) ?
C14 C9 C8 . . 121.22(18) ?
C10 C9 C8 . . 120.6(2) ?
C9 C10 C11 . . 120.0(2) ?
C9 C10 H10 . . 120.0 ?
C11 C10 H10 . . 120.0 ?
C12 C11 C10 . . 120.6(2) ?
C12 C11 H11 . . 119.7 ?
C10 C11 H11 . . 119.7 ?
C11 C12 C13 . . 120.2(2) ?
C11 C12 H12 . . 119.9 ?
C13 C12 H12 . . 119.9 ?
C12 C13 C14 . . 120.0(2) ?
C12 C13 H13 . . 120.0 ?
C14 C13 H13 . . 120.0 ?
C9 C14 C13 . . 120.92(19) ?
C9 C14 H14 . . 119.5 ?
C13 C14 H14 . . 119.5 ?
N1 C15 C16 . . 116.12(17) ?
N1 C15 H15A . . 108.3 ?
C16 C15 H15A . . 108.3 ?
N1 C15 H15B . . 108.3 ?
C16 C15 H15B . . 108.3 ?
H15A C15 H15B . . 107.4 ?
C15 C16 H16A . . 109.5 ?
C15 C16 H16B . . 109.5 ?
H16A C16 H16B . . 109.5 ?
C15 C16 H16C . . 109.5 ?
H16A C16 H16C . . 109.5 ?
H16B C16 H16C . . 109.5 ?

loop_
_geom_bond_atom_site_label_1
_geom_bond_atom_site_label_2
_geom_bond_site_symmetry_2
_geom_bond_distance
_geom_bond_publ_flag
S1 O2 . 1.4192(18) ?
S1 O1 . 1.4342(17) ?
S1 N1 . 1.6239(17) ?
S1 C1 . 1.7614(18) ?
N1 C15 . 1.464(3) ?
N1 C8 . 1.468(3) ?
C1 C2 . 1.372(3) ?
C1 C6 . 1.376(3) ?
C2 C3 . 1.374(3) ?
C2 H2 . 0.9300 ?
C3 C4 . 1.375(3) ?
C3 H3 . 0.9300 ?
C4 C5 . 1.376(3) ?
C4 C7 . 1.503(3) ?
C5 C6 . 1.375(3) ?
C5 H5 . 0.9300 ?
C6 H6 . 0.9300 ?
C7 H7A . 0.9600 ?
C7 H7B . 0.9600 ?
C7 H7C . 0.9600 ?
C8 C9 . 1.504(3) ?
C8 H8A . 0.9700 ?
C8 H8B . 0.9700 ?
C9 C14 . 1.378(3) ?
C9 C10 . 1.379(3) ?
C10 C11 . 1.384(3) ?
C10 H10 . 0.9300 ?
C11 C12 . 1.352(3) ?
C11 H11 . 0.9300 ?
C12 C13 . 1.352(3) ?
C12 H12 . 0.9300 ?
C13 C14 . 1.378(3) ?
C13 H13 . 0.9300 ?
C14 H14 . 0.9300 ?
C15 C16 . 1.503(3) ?
C15 H15A . 0.9700 ?
C15 H15B . 0.9700 ?
C16 H16A . 0.9600 ?
C16 H16B . 0.9600 ?
C16 H16C . 0.9600 ?

loop_
_geom_hbond_atom_site_label_D
_geom_hbond_atom_site_label_H
_geom_hbond_atom_site_label_A
_geom_hbond_site_symmetry_A
_geom_hbond_distance_DH
_geom_hbond_distance_HA
_geom_hbond_distance_DA
_geom_hbond_angle_DHA
C7 H7C O1 3_666 0.96 2.58 3.354(3) 137.6

loop_
_geom_torsion_atom_site_label_1
_geom_torsion_atom_site_label_2
_geom_torsion_atom_site_label_3
_geom_torsion_atom_site_label_4
_geom_torsion_site_symmetry_1
_geom_torsion_site_symmetry_2
_geom_torsion_site_symmetry_3
_geom_torsion_site_symmetry_4
_geom_torsion
_geom_torsion_publ_flag
O2 S1 N1 C15 . . . . -162.75(15) ?
O1 S1 N1 C15 . . . . -33.63(16) ?
C1 S1 N1 C15 . . . . 82.24(15) ?
O2 S1 N1 C8 . . . . 43.62(18) ?
O1 S1 N1 C8 . . . . 172.75(15) ?
C1 S1 N1 C8 . . . . -71.39(17) ?
O2 S1 C1 C2 . . . . 156.23(18) ?
O1 S1 C1 C2 . . . . 25.4(2) ?
N1 S1 C1 C2 . . . . -89.22(18) ?
O2 S1 C1 C6 . . . . -26.89(19) ?
O1 S1 C1 C6 . . . . -157.72(16) ?
N1 S1 C1 C6 . . . . 87.66(17) ?
C6 C1 C2 C3 . . . . -0.4(3) ?
S1 C1 C2 C3 . . . . 176.47(17) ?
C1 C2 C3 C4 . . . . 0.5(4) ?
C2 C3 C4 C5 . . . . -0.3(3) ?
C2 C3 C4 C7 . . . . 179.1(2) ?
C3 C4 C5 C6 . . . . 0.2(3) ?
C7 C4 C5 C6 . . . . -179.28(19) ?
C4 C5 C6 C1 . . . . -0.1(3) ?
C2 C1 C6 C5 . . . . 0.3(3) ?
S1 C1 C6 C5 . . . . -176.62(15) ?
C15 N1 C8 C9 . . . . 65.8(2) ?
S1 N1 C8 C9 . . . . -140.15(16) ?
N1 C8 C9 C14 . . . . -120.8(2) ?
N1 C8 C9 C10 . . . . 58.9(3) ?
C14 C9 C10 C11 . . . . 0.0(3) ?
C8 C9 C10 C11 . . . . -179.8(2) ?
C9 C10 C11 C12 . . . . 0.4(3) ?
C10 C11 C12 C13 . . . . -0.6(4) ?
C11 C12 C13 C14 . . . . 0.4(3) ?
C10 C9 C14 C13 . . . . -0.1(3) ?
C8 C9 C14 C13 . . . . 179.61(19) ?
C12 C13 C14 C9 . . . . -0.1(3) ?
C8 N1 C15 C16 . . . . 57.2(2) ?
S1 N1 C15 C16 . . . . -96.8(2) ?

loop_
_cod_related_entry_id
_cod_related_entry_database
_cod_related_entry_code
1 ChemSpider 489096
